data_4100476
loop_
_publ_author_name
'Lambert, C.'
'Schelter, J.'
'Amthor, S.'
'Coropceanu, V.'
'Br\'edas, J.-L.'
'Gruhn, N. E.'

_journal_name_full 'Journal of the American Chemical Society'
_journal_paper_doi 10.1021/ja0512531
_journal_year 2005
_chemical_formula_sum 'C88 H56 F8 Fe2 N4 O10'
_chemical_formula_weight 1593.07
_space_group_IT_number 2
_symmetry_cell_setting triclinic
_symmetry_space_group_name_Hall '-P 1'
_symmetry_space_group_name_H-M 'P -1'
_cell_angle_alpha 110.408(3)
_cell_angle_beta 99.903(3)
_cell_angle_gamma 96.652(3)
_cell_formula_units_Z 1
_cell_length_a 10.4297(19)
_cell_length_b 13.260(2)
_cell_length_c 14.204(3)
_cell_measurement_temperature 173(2)
_cell_volume 1780.5(5)
_diffrn_ambient_temperature 173(2)
_exptl_crystal_density_diffrn 1.486
_cod_database_code 4100476

loop_
_symmetry_equiv_pos_as_xyz
'x, y, z'
'-x, -y, -z'

loop_
_atom_site_label
_atom_site_type_symbol
_atom_site_fract_x
_atom_site_fract_y
_atom_site_fract_z
_atom_site_U_iso_or_equiv
_atom_site_adp_type
_atom_site_occupancy
_atom_site_symmetry_multiplicity
_atom_site_calc_flag
_atom_site_refinement_flags
_atom_site_disorder_assembly
_atom_site_disorder_group
Fe1 Fe 0.71664(3) 0.51314(2) 0.53455(2) 0.01741(10) Uani 1 1 d . . .
O1 O 0.84993(19) 0.60001(16) 0.47598(14) 0.0284(4) Uani 1 1 d . . .
O3 O 0.60857(14) 0.41276(12) 0.58852(11) 0.0207(3) Uani 1 1 d . . .
O4 O 0.70598(14) 0.36129(12) 0.40810(11) 0.0210(3) Uani 1 1 d . . .
O2 O 0.59926(15) 0.61550(12) 0.50124(11) 0.0247(4) Uani 1 1 d . . .
N1 N 0.77877(17) 0.62600(15) 0.69154(14) 0.0213(4) Uani 1 1 d . . .
O5 O 0.89102(14) 0.41703(12) 0.52867(11) 0.0212(3) Uani 1 1 d . . .
F4 F 0.79800(17) 0.45522(14) 0.04816(12) 0.0553(5) Uani 1 1 d . . .
C202 C 0.8971(2) 0.17594(18) 0.45391(18) 0.0246(5) Uani 1 1 d . . .
C200 C 0.8158(2) 0.34551(17) 0.44661(16) 0.0193(5) Uani 1 1 d . . .
F3 F 0.9583(2) 0.31865(14) 0.88324(12) 0.0610(5) Uani 1 1 d . . .
F2 F 0.60910(18) 0.77045(14) 0.97848(13) 0.0588(5) Uani 1 1 d . . .
C100 C 0.4880(2) 0.36845(17) 0.56141(16) 0.0195(5) Uani 1 1 d . . .
C2 C 0.8706(2) 0.6579(2) 0.86836(17) 0.0268(5) Uani 1 1 d . . .
H4 H 0.8961 0.6290 0.9198 0.032 Uiso 1 1 calc R . .
C1 C 0.8153(2) 0.58941(19) 0.76751(17) 0.0240(5) Uani 1 1 d . . .
H3 H 0.8024 0.5125 0.7507 0.029 Uiso 1 1 calc R . .
C5 C 0.7938(2) 0.73492(19) 0.71769(18) 0.0266(5) Uani 1 1 d . . .
H5 H 0.7667 0.7620 0.6652 0.032 Uiso 1 1 calc R . .
C201 C 0.8571(2) 0.23838(17) 0.39535(17) 0.0195(5) Uani 1 1 d . . .
C101 C 0.4469(2) 0.28762(19) 0.60971(17) 0.0229(5) Uani 1 1 d . . .
C113 C 0.4945(2) 0.4458(2) 0.78362(18) 0.0279(5) Uani 1 1 d . . .
C213 C 0.9107(2) 0.21391(18) 0.56782(18) 0.0240(5) Uani 1 1 d . . .
C208 C 0.8859(2) 0.37933(19) 0.26717(17) 0.0233(5) Uani 1 1 d . . .
H208 H 0.9331 0.4124 0.3372 0.028 Uiso 1 1 calc R . .
C205 C 0.8821(2) 0.09613(19) 0.24190(19) 0.0293(6) Uani 1 1 d . . .
H205 H 0.8778 0.0684 0.1699 0.035 Uiso 1 1 calc R . .
C207 C 0.8317(2) 0.26818(18) 0.22632(16) 0.0215(5) Uani 1 1 d . . .
C4 C 0.8465(2) 0.8091(2) 0.81643(18) 0.0304(6) Uani 1 1 d . . .
H6 H 0.8546 0.8856 0.8322 0.036 Uiso 1 1 calc R . .
N2 N 1.0005(3) 0.9065(2) 1.07721(18) 0.0519(7) Uani 1 1 d . . .
C118 C 0.4522(2) 0.5290(2) 0.75440(18) 0.0296(6) Uani 1 1 d . . .
H118 H 0.3950 0.5099 0.6886 0.036 Uiso 1 1 calc R . .
C210 C 0.8080(3) 0.3929(2) 0.1071(2) 0.0340(6) Uani 1 1 d . . .
C114 C 0.5765(2) 0.4774(2) 0.88199(19) 0.0342(6) Uani 1 1 d . . .
H114 H 0.6068 0.4227 0.9041 0.041 Uiso 1 1 calc R . .
C206 C 0.8529(2) 0.19947(18) 0.28903(17) 0.0220(5) Uani 1 1 d . . .
C104 C 0.3847(3) 0.1423(2) 0.7042(2) 0.0423(7) Uani 1 1 d . . .
H104 H 0.3641 0.0927 0.7365 0.051 Uiso 1 1 calc R . .
C115 C 0.6142(3) 0.5856(2) 0.9475(2) 0.0387(7) Uani 1 1 d . . .
H115 H 0.6691 0.6058 1.0144 0.046 Uiso 1 1 calc R . .
C216 C 0.9423(3) 0.2829(2) 0.77925(19) 0.0376(7) Uani 1 1 d . . .
C215 C 0.8225(3) 0.2791(2) 0.7203(2) 0.0378(6) Uani 1 1 d . . .
H215 H 0.7510 0.3000 0.7512 0.045 Uiso 1 1 calc R . .
C102 C 0.4540(2) 0.3279(2) 0.71643(19) 0.0279(5) Uani 1 1 d . . .
C214 C 0.8074(2) 0.2441(2) 0.61442(19) 0.0309(6) Uani 1 1 d . . .
H214 H 0.7242 0.2408 0.5727 0.037 Uiso 1 1 calc R . .
C212 C 0.7661(2) 0.2212(2) 0.12222(18) 0.0303(6) Uani 1 1 d . . .
H212 H 0.7287 0.1451 0.0924 0.036 Uiso 1 1 calc R . .
C116 C 0.5709(3) 0.6634(2) 0.9142(2) 0.0396(7) Uani 1 1 d . . .
C3 C 0.8877(2) 0.7693(2) 0.89256(17) 0.0275(5) Uani 1 1 d . . .
C103 C 0.4212(3) 0.2532(2) 0.7620(2) 0.0372(6) Uani 1 1 d . . .
H103 H 0.4241 0.2793 0.8338 0.045 Uiso 1 1 calc R . .
C6 C 0.9501(3) 0.8460(2) 0.9964(2) 0.0350(6) Uani 1 1 d . . .
C211 C 0.7549(3) 0.2837(2) 0.06163(19) 0.0363(6) Uani 1 1 d . . .
H211 H 0.7114 0.2513 -0.0094 0.044 Uiso 1 1 calc R . .
C209 C 0.8728(2) 0.4435(2) 0.20821(18) 0.0290(6) Uani 1 1 d . . .
H209 H 0.9078 0.5199 0.2373 0.035 Uiso 1 1 calc R . .
C105 C 0.3782(2) 0.1035(2) 0.5998(2) 0.0367(6) Uani 1 1 d . . .
H105 H 0.3536 0.0269 0.5609 0.044 Uiso 1 1 calc R . .
C106 C 0.4070(2) 0.1747(2) 0.5497(2) 0.0281(6) Uani 1 1 d . . .
C107 C 0.3977(2) 0.12529(18) 0.43658(19) 0.0270(5) Uani 1 1 d . . .
C108 C 0.4926(2) 0.15913(19) 0.39032(18) 0.0268(5) Uani 1 1 d . . .
H108 H 0.5634 0.2186 0.4314 0.032 Uiso 1 1 calc R . .
C204 C 0.9171(3) 0.0338(2) 0.2985(2) 0.0358(6) Uani 1 1 d . . .
H204 H 0.9357 -0.0368 0.2651 0.043 Uiso 1 1 calc R . .
C218 C 1.0303(2) 0.21728(19) 0.63110(19) 0.0294(6) Uani 1 1 d . . .
H218 H 1.1021 0.1953 0.6010 0.035 Uiso 1 1 calc R . .
C203 C 0.9254(2) 0.07323(19) 0.40287(19) 0.0322(6) Uani 1 1 d . . .
H203 H 0.9509 0.0297 0.4411 0.039 Uiso 1 1 calc R . .
C117 C 0.4909(3) 0.6375(2) 0.81799(19) 0.0363(6) Uani 1 1 d . . .
H117 H 0.4632 0.6933 0.7962 0.044 Uiso 1 1 calc R . .
C112 C 0.2941(3) 0.0385(2) 0.3732(2) 0.0385(7) Uani 1 1 d . . .
H112 H 0.2271 0.0145 0.4025 0.046 Uiso 1 1 calc R . .
C217 C 1.0467(3) 0.2521(2) 0.7376(2) 0.0362(6) Uani 1 1 d . . .
H217 H 1.1287 0.2545 0.7802 0.043 Uiso 1 1 calc R . .
C109 C 0.4865(3) 0.1083(2) 0.2861(2) 0.0342(6) Uani 1 1 d . . .
H109 H 0.5520 0.1320 0.2555 0.041 Uiso 1 1 calc R . .
F1 F 0.37652(19) -0.02764(14) 0.12546(13) 0.0675(5) Uani 1 1 d . . .
C110 C 0.3836(3) 0.0230(2) 0.2282(2) 0.0417(7) Uani 1 1 d . . .
C111 C 0.2869(3) -0.0127(2) 0.2693(2) 0.0433(7) Uani 1 1 d . . .
H111 H 0.2163 -0.0717 0.2271 0.052 Uiso 1 1 calc R . .
H2 H 0.931(4) 0.596(3) 0.473(2) 0.073(12) Uiso 1 1 d . . .
H1 H 0.837(3) 0.650(3) 0.470(2) 0.053(11) Uiso 1 1 d . . .

loop_
_atom_site_aniso_label
_atom_site_aniso_U_11
_atom_site_aniso_U_22
_atom_site_aniso_U_33
_atom_site_aniso_U_23
_atom_site_aniso_U_13
_atom_site_aniso_U_12
Fe1 0.01775(17) 0.01586(17) 0.01845(17) 0.00650(13) 0.00415(13) 0.00236(12)
O1 0.0230(10) 0.0256(10) 0.0434(11) 0.0195(9) 0.0110(8) 0.0050(8)
O3 0.0190(8) 0.0209(8) 0.0227(8) 0.0097(7) 0.0046(6) 0.0015(7)
O4 0.0176(8) 0.0213(8) 0.0255(8) 0.0098(7) 0.0052(7) 0.0057(6)
O2 0.0249(9) 0.0234(9) 0.0269(9) 0.0115(7) 0.0015(7) 0.0092(7)
N1 0.0189(10) 0.0212(10) 0.0223(10) 0.0070(8) 0.0037(8) 0.0033(8)
O5 0.0232(8) 0.0187(8) 0.0203(8) 0.0062(7) 0.0046(7) 0.0028(7)
F4 0.0668(12) 0.0672(12) 0.0490(10) 0.0427(9) 0.0074(9) 0.0212(10)
C202 0.0208(12) 0.0222(12) 0.0342(14) 0.0145(11) 0.0064(10) 0.0044(10)
C200 0.0219(12) 0.0195(12) 0.0209(12) 0.0112(10) 0.0096(10) 0.0022(10)
F3 0.0951(14) 0.0629(12) 0.0298(9) 0.0201(8) 0.0143(9) 0.0248(10)
F2 0.0620(11) 0.0479(10) 0.0487(10) -0.0029(8) 0.0123(9) 0.0102(9)
C100 0.0220(12) 0.0177(11) 0.0190(11) 0.0056(9) 0.0071(10) 0.0058(9)
C2 0.0240(13) 0.0362(15) 0.0217(12) 0.0116(11) 0.0064(10) 0.0069(11)
C1 0.0225(12) 0.0233(12) 0.0260(13) 0.0096(10) 0.0046(10) 0.0037(10)
C5 0.0282(13) 0.0236(13) 0.0252(13) 0.0081(10) 0.0019(10) 0.0042(10)
C201 0.0142(11) 0.0164(11) 0.0273(12) 0.0078(10) 0.0051(9) 0.0013(9)
C101 0.0142(11) 0.0298(13) 0.0322(13) 0.0190(11) 0.0066(10) 0.0077(10)
C113 0.0235(13) 0.0401(15) 0.0270(13) 0.0169(11) 0.0131(10) 0.0086(11)
C213 0.0272(13) 0.0170(12) 0.0331(13) 0.0157(10) 0.0070(11) 0.0042(10)
C208 0.0210(12) 0.0274(13) 0.0230(12) 0.0095(10) 0.0079(10) 0.0063(10)
C205 0.0340(14) 0.0224(13) 0.0299(13) 0.0055(11) 0.0123(11) 0.0057(11)
C207 0.0195(12) 0.0239(12) 0.0218(12) 0.0072(10) 0.0072(9) 0.0079(9)
C4 0.0276(13) 0.0222(13) 0.0335(14) 0.0034(11) 0.0019(11) 0.0049(10)
N2 0.0563(16) 0.0484(15) 0.0325(14) -0.0033(12) -0.0020(12) 0.0160(13)
C118 0.0253(13) 0.0414(16) 0.0256(13) 0.0126(12) 0.0097(11) 0.0134(11)
C210 0.0355(15) 0.0466(17) 0.0341(15) 0.0266(13) 0.0127(12) 0.0190(13)
C114 0.0318(14) 0.0495(17) 0.0306(14) 0.0230(13) 0.0113(12) 0.0118(13)
C206 0.0201(12) 0.0186(12) 0.0248(12) 0.0057(10) 0.0061(10) 0.0010(9)
C104 0.0401(16) 0.0470(18) 0.0596(19) 0.0397(16) 0.0210(14) 0.0084(14)
C115 0.0327(15) 0.0559(19) 0.0264(14) 0.0127(13) 0.0096(12) 0.0094(13)
C216 0.0605(19) 0.0296(15) 0.0291(14) 0.0175(12) 0.0107(13) 0.0117(13)
C215 0.0470(17) 0.0389(16) 0.0438(16) 0.0262(13) 0.0229(14) 0.0181(13)
C102 0.0195(12) 0.0374(14) 0.0359(14) 0.0220(12) 0.0096(11) 0.0093(11)
C214 0.0310(14) 0.0329(14) 0.0375(15) 0.0213(12) 0.0093(11) 0.0109(11)
C212 0.0287(13) 0.0299(14) 0.0289(14) 0.0072(11) 0.0058(11) 0.0062(11)
C116 0.0366(15) 0.0403(16) 0.0361(16) 0.0026(13) 0.0170(13) 0.0093(13)
C3 0.0214(12) 0.0334(14) 0.0225(13) 0.0038(11) 0.0048(10) 0.0067(10)
C103 0.0350(15) 0.0503(18) 0.0414(16) 0.0299(14) 0.0180(12) 0.0117(13)
C6 0.0357(15) 0.0338(15) 0.0272(14) 0.0023(12) 0.0034(12) 0.0103(12)
C211 0.0326(14) 0.0523(18) 0.0243(13) 0.0140(13) 0.0045(11) 0.0131(13)
C209 0.0289(13) 0.0299(14) 0.0360(15) 0.0184(12) 0.0114(11) 0.0101(11)
C105 0.0314(14) 0.0307(15) 0.0575(19) 0.0274(14) 0.0133(13) 0.0037(12)
C106 0.0159(12) 0.0296(14) 0.0451(15) 0.0213(12) 0.0085(11) 0.0041(10)
C107 0.0218(12) 0.0165(12) 0.0432(15) 0.0134(11) 0.0044(11) 0.0034(10)
C108 0.0228(12) 0.0186(12) 0.0367(14) 0.0097(11) 0.0030(11) 0.0026(10)
C204 0.0454(16) 0.0189(13) 0.0453(16) 0.0106(12) 0.0153(13) 0.0120(12)
C218 0.0318(14) 0.0229(13) 0.0395(15) 0.0170(11) 0.0096(11) 0.0092(11)
C203 0.0390(15) 0.0255(13) 0.0395(15) 0.0181(12) 0.0115(12) 0.0123(12)
C117 0.0384(15) 0.0409(16) 0.0362(15) 0.0145(13) 0.0168(13) 0.0201(13)
C112 0.0279(14) 0.0304(15) 0.0572(19) 0.0216(14) 0.0039(13) -0.0014(11)
C217 0.0418(16) 0.0268(14) 0.0396(16) 0.0177(12) -0.0027(13) 0.0068(12)
C109 0.0352(15) 0.0270(14) 0.0376(15) 0.0094(12) 0.0076(12) 0.0056(11)
F1 0.0830(14) 0.0519(11) 0.0399(10) -0.0060(9) 0.0014(9) -0.0001(10)
C110 0.0513(18) 0.0289(15) 0.0345(16) 0.0037(12) -0.0010(13) 0.0100(13)
C111 0.0391(16) 0.0238(14) 0.0529(19) 0.0096(13) -0.0085(14) -0.0046(12)

loop_
_geom_bond_atom_site_label_1
_geom_bond_atom_site_label_2
_geom_bond_distance
_geom_bond_site_symmetry_2
_geom_bond_publ_flag
Fe1 O2 2.0489(15) . ?
Fe1 O3 2.0715(14) . ?
Fe1 N1 2.1408(18) . ?
Fe1 O1 2.1556(18) . ?
Fe1 O4 2.1564(15) . ?
Fe1 O5 2.3353(15) . ?
Fe1 Fe1 4.4019(10) 2_666 ?
O3 C100 1.256(3) . ?
O4 C200 1.255(3) . ?
O2 C100 1.251(2) 2_666 ?
N1 C5 1.342(3) . ?
N1 C1 1.346(3) . ?
O5 C200 1.271(2) . ?
F4 C210 1.367(3) . ?
C202 C203 1.395(3) . ?
C202 C201 1.412(3) . ?
C202 C213 1.493(3) . ?
C200 C201 1.504(3) . ?
F3 C216 1.358(3) . ?
F2 C116 1.359(3) . ?
C100 O2 1.251(2) 2_666 ?
C100 C101 1.520(3) . ?
C2 C1 1.377(3) . ?
C2 C3 1.377(3) . ?
C5 C4 1.372(3) . ?
C201 C206 1.406(3) . ?
C101 C102 1.406(3) . ?
C101 C106 1.409(3) . ?
C113 C118 1.398(3) . ?
C113 C114 1.399(3) . ?
C113 C102 1.484(3) . ?
C213 C214 1.385(3) . ?
C213 C218 1.393(3) . ?
C208 C207 1.388(3) . ?
C208 C209 1.388(3) . ?
C205 C204 1.376(3) . ?
C205 C206 1.395(3) . ?
C207 C212 1.397(3) . ?
C207 C206 1.489(3) . ?
C4 C3 1.387(3) . ?
N2 C6 1.136(3) . ?
C118 C117 1.372(3) . ?
C210 C209 1.363(3) . ?
C210 C211 1.364(4) . ?
C114 C115 1.376(4) . ?
C104 C105 1.375(4) . ?
C104 C103 1.379(4) . ?
C115 C116 1.366(4) . ?
C216 C217 1.364(4) . ?
C216 C215 1.364(4) . ?
C215 C214 1.384(3) . ?
C102 C103 1.400(3) . ?
C212 C211 1.388(3) . ?
C116 C117 1.377(4) . ?
C3 C6 1.451(3) . ?
C105 C106 1.402(3) . ?
C106 C107 1.489(3) . ?
C107 C108 1.393(3) . ?
C107 C112 1.399(3) . ?
C108 C109 1.382(3) . ?
C204 C203 1.373(3) . ?
C218 C217 1.391(3) . ?
C112 C111 1.377(4) . ?
C109 C110 1.369(4) . ?
F1 C110 1.361(3) . ?
C110 C111 1.366(4) . ?
